data_7044110
loop_
_publ_author_name
'CANAC, Yves'
'Lugan, No\"el'
'Benaissa, Idir'
'Taakili, Rachid'

_publ_section_title
;
 A Convenient Access to N-Phosphonio-Substituted NHC Metal Complexes [M =
 Ag(I), Rh(I), Pd(II)]
;
_journal_name_full 'Dalton Trans.'
_journal_paper_doi 10.1039/C7DT02759A
_journal_year 2017
_chemical_formula_moiety 'C66 H68 Ag4 Br6 N4 P2, 2(C2 H3 N)'
_chemical_formula_sum 'C70 H74 Ag4 Br6 N6 P2'
_chemical_formula_weight 1972.17
_space_group_IT_number 2
_symmetry_cell_setting triclinic
_symmetry_Int_Tables_number 2
_symmetry_space_group_name_Hall '-P 1'
_symmetry_space_group_name_H-M 'P -1'
_atom_sites_solution_hydrogens geom
_audit_creation_date 2016-06-20T12:56:48-00:00
_audit_creation_method 'WinGX routine CIF_UPDATE'
_audit_update_record
;
2017-06-26 deposited with the CCDC.
2017-09-04 downloaded from the CCDC.
;
_cell_angle_alpha 92.2450(10)
_cell_angle_beta 93.8830(10)
_cell_angle_gamma 102.0020(10)
_cell_formula_units_Z 1
_cell_length_a 9.7558(4)
_cell_length_b 12.6715(5)
_cell_length_c 15.0828(6)
_cell_measurement_reflns_used 9999
_cell_measurement_temperature 100(2)
_cell_measurement_theta_max 36.29
_cell_measurement_theta_min 2.41
_cell_measurement_wavelength 0.71073
_cell_volume 1816.89(13)
_computing_structure_refinement 'SHELXL-2014/7 (Sheldrick, 2014)'
_diffrn_ambient_temperature 100(2)
_diffrn_measured_fraction_theta_full 0.999
_diffrn_measured_fraction_theta_max 0.999
_diffrn_measurement_device_type 'Bruker APEX II'
_diffrn_measurement_method 'phi and omega scans'
_diffrn_radiation_monochromator graphite
_diffrn_radiation_probe x-ray
_diffrn_radiation_source 'Incoatec I\mS Microsource '
_diffrn_radiation_type MoK\a
_diffrn_radiation_wavelength 0.71073
_diffrn_reflns_av_R_equivalents 0.0381
_diffrn_reflns_av_unetI/netI 0.0188
_diffrn_reflns_Laue_measured_fraction_full 0.999
_diffrn_reflns_Laue_measured_fraction_max 0.999
_diffrn_reflns_limit_h_max 12
_diffrn_reflns_limit_h_min -12
_diffrn_reflns_limit_k_max 15
_diffrn_reflns_limit_k_min -15
_diffrn_reflns_limit_l_max 18
_diffrn_reflns_limit_l_min -18
_diffrn_reflns_number 69328
_diffrn_reflns_point_group_measured_fraction_full 0.999
_diffrn_reflns_point_group_measured_fraction_max 0.999
_diffrn_reflns_theta_full 25.242
_diffrn_reflns_theta_max 26.37
_diffrn_reflns_theta_min 2.409
_diffrn_standards_decay_% 0
_diffrn_standards_interval_count 0
_diffrn_standards_number 0
_exptl_absorpt_coefficient_mu 4.449
_exptl_absorpt_correction_T_max 0.7462
_exptl_absorpt_correction_T_min 0.6579
_exptl_absorpt_correction_type multi-scan
_exptl_absorpt_process_details
;
'SADABS, Sheldrick, Bruker, 2000'
;
_exptl_crystal_colour colourless
_exptl_crystal_density_diffrn 1.803
_exptl_crystal_density_method 'not measured'
_exptl_crystal_description block
_exptl_crystal_F_000 964
_exptl_crystal_size_max 0.15
_exptl_crystal_size_mid 0.15
_exptl_crystal_size_min 0.08
_refine_diff_density_max 1.086
_refine_diff_density_min -0.624
_refine_diff_density_rms 0.07
_refine_ls_extinction_method none
_refine_ls_goodness_of_fit_ref 1.045
_refine_ls_hydrogen_treatment constr
_refine_ls_matrix_type full
_refine_ls_number_parameters 401
_refine_ls_number_reflns 7411
_refine_ls_number_restraints 0
_refine_ls_restrained_S_all 1.045
_refine_ls_R_factor_all 0.0247
_refine_ls_R_factor_gt 0.0199
_refine_ls_shift/su_max 0.002
_refine_ls_shift/su_mean 0
_refine_ls_structure_factor_coef Fsqd
_refine_ls_weighting_details 'w=1/[\s^2^(Fo^2^)+(0.0162P)^2^+2.2451P] where P=(Fo^2^+2Fc^2^)/3'
_refine_ls_weighting_scheme calc
_refine_ls_wR_factor_gt 0.0444
_refine_ls_wR_factor_ref 0.0461
_reflns_Friedel_coverage 0
_reflns_number_gt 6712
_reflns_number_total 7411
_reflns_threshold_expression 'I > 2\s(I)'
_cod_data_source_file c7dt02759a2.cif
_cod_data_source_block 7
_cod_database_code 7044110

loop_
_symmetry_equiv_pos_as_xyz
'x, y, z'
'-x, -y, -z'

loop_
_atom_site_label
_atom_site_type_symbol
_atom_site_fract_x
_atom_site_fract_y
_atom_site_fract_z
_atom_site_U_iso_or_equiv
_atom_site_adp_type
_atom_site_occupancy
_atom_site_site_symmetry_order
_atom_site_calc_flag
_atom_site_refinement_flags_posn
_atom_site_refinement_flags_adp
C1 C 0.1208(2) 0.14819(16) 0.22372(14) 0.0130(4) Uani 1 1 d . .
C2 C -0.0468(2) 0.19443(18) 0.13059(16) 0.0182(5) Uani 1 1 d . .
H2 H -0.0893 0.2199 0.0811 0.022 Uiso 1 1 calc R U
C3 C -0.1094(2) 0.15603(18) 0.20277(16) 0.0183(5) Uani 1 1 d . .
H3 H -0.2038 0.149 0.2129 0.022 Uiso 1 1 calc R U
C4 C -0.0322(2) 0.07365(17) 0.34142(14) 0.0151(4) Uani 1 1 d . .
H4A H -0.0927 0.1083 0.3758 0.018 Uiso 1 1 calc R U
H4B H 0.0558 0.0781 0.3769 0.018 Uiso 1 1 calc R U
C5 C -0.1026(2) -0.04483(17) 0.31918(14) 0.0151(4) Uani 1 1 d . .
H5A H -0.0572 -0.0733 0.2711 0.018 Uiso 1 1 calc R U
H5B H -0.2006 -0.0501 0.2993 0.018 Uiso 1 1 calc R U
C6 C -0.0930(2) -0.11216(16) 0.40079(14) 0.0123(4) Uani 1 1 d . .
H6A H -0.1554 -0.0932 0.4432 0.015 Uiso 1 1 calc R U
H6B H 0.002 -0.0921 0.4287 0.015 Uiso 1 1 calc R U
C7 C 0.5774(3) 0.3055(3) 0.1712(2) 0.0460(8) Uani 1 1 d . .
H7A H 0.5018 0.3435 0.1686 0.069 Uiso 1 1 calc R U
H7B H 0.6237 0.3151 0.23 0.069 Uiso 1 1 calc R U
H7C H 0.5405 0.23 0.1569 0.069 Uiso 1 1 calc R U
C8 C 0.6781(3) 0.34825(19) 0.10705(15) 0.0199(5) Uani 1 1 d . .
C11 C 0.1953(2) 0.21818(18) 0.07932(14) 0.0161(4) Uani 1 1 d . .
C12 C 0.2403(2) 0.32668(19) 0.06323(15) 0.0191(5) Uani 1 1 d . .
C13 C 0.3346(3) 0.3528(2) -0.00206(16) 0.0232(5) Uani 1 1 d . .
H13 H 0.3664 0.4249 -0.0136 0.028 Uiso 1 1 calc R U
C14 C 0.3824(3) 0.2738(2) -0.05031(15) 0.0252(5) Uani 1 1 d . .
C15 C 0.3351(3) 0.1664(2) -0.03191(16) 0.0261(5) Uani 1 1 d . .
H15 H 0.3673 0.1131 -0.0636 0.031 Uiso 1 1 calc R U
C16 C 0.2407(2) 0.1358(2) 0.03261(15) 0.0213(5) Uani 1 1 d . .
C17 C 0.1914(3) 0.4147(2) 0.11469(18) 0.0288(6) Uani 1 1 d . .
H17A H 0.0924 0.4083 0.1011 0.043 Uiso 1 1 calc R U
H17B H 0.2411 0.484 0.0984 0.043 Uiso 1 1 calc R U
H17C H 0.2098 0.4078 0.1773 0.043 Uiso 1 1 calc R U
C18 C 0.4836(3) 0.3042(3) -0.12080(17) 0.0348(7) Uani 1 1 d . .
H18A H 0.4564 0.3601 -0.1546 0.052 Uiso 1 1 calc R U
H18B H 0.4822 0.242 -0.1596 0.052 Uiso 1 1 calc R U
H18C H 0.5768 0.3298 -0.093 0.052 Uiso 1 1 calc R U
C19 C 0.1932(3) 0.0182(2) 0.05034(18) 0.0287(6) Uani 1 1 d . .
H19A H 0.1995 -0.0253 -0.0021 0.043 Uiso 1 1 calc R U
H19B H 0.0975 0.0049 0.066 0.043 Uiso 1 1 calc R U
H19C H 0.2521 0.0002 0.0985 0.043 Uiso 1 1 calc R U
C21 C -0.3225(2) -0.30385(17) 0.36417(14) 0.0122(4) Uani 1 1 d . .
C22 C -0.3808(2) -0.41458(18) 0.35772(16) 0.0179(5) Uani 1 1 d . .
H22 H -0.3228 -0.4642 0.3604 0.022 Uiso 1 1 calc R U
C23 C -0.5256(2) -0.45003(18) 0.34732(16) 0.0211(5) Uani 1 1 d . .
H23 H -0.5648 -0.5236 0.3418 0.025 Uiso 1 1 calc R U
C24 C -0.6118(2) -0.37580(19) 0.34508(15) 0.0189(5) Uani 1 1 d . .
H24 H -0.7088 -0.4 0.3376 0.023 Uiso 1 1 calc R U
C25 C -0.5549(2) -0.26617(18) 0.35387(14) 0.0157(4) Uani 1 1 d . .
H25 H -0.6136 -0.2169 0.3532 0.019 Uiso 1 1 calc R U
C26 C -0.4103(2) -0.22974(17) 0.36360(14) 0.0133(4) Uani 1 1 d . .
H26 H -0.3718 -0.156 0.3697 0.016 Uiso 1 1 calc R U
C31 C -0.0485(2) -0.28582(17) 0.28286(14) 0.0141(4) Uani 1 1 d . .
C32 C -0.1133(2) -0.36247(18) 0.21593(15) 0.0187(5) Uani 1 1 d . .
H32 H -0.2037 -0.4021 0.2209 0.022 Uiso 1 1 calc R U
C33 C -0.0419(3) -0.3793(2) 0.14174(16) 0.0236(5) Uani 1 1 d . .
H33 H -0.0846 -0.4307 0.0972 0.028 Uiso 1 1 calc R U
C34 C 0.0920(3) -0.3201(2) 0.13375(16) 0.0223(5) Uani 1 1 d . .
H34 H 0.1389 -0.3318 0.0838 0.027 Uiso 1 1 calc R U
C35 C 0.1570(2) -0.24336(19) 0.19994(15) 0.0201(5) Uani 1 1 d . .
H35 H 0.2471 -0.2033 0.1942 0.024 Uiso 1 1 calc R U
C36 C 0.0877(2) -0.22660(18) 0.27428(15) 0.0166(5) Uani 1 1 d . .
H36 H 0.1317 -0.1757 0.3189 0.02 Uiso 1 1 calc R U
C41 C -0.0705(2) -0.31585(16) 0.47503(14) 0.0132(4) Uani 1 1 d . .
C42 C -0.1549(2) -0.33624(18) 0.54614(15) 0.0179(5) Uani 1 1 d . .
H42 H -0.2462 -0.3248 0.5417 0.022 Uiso 1 1 calc R U
C43 C -0.1014(3) -0.37361(19) 0.62344(16) 0.0226(5) Uani 1 1 d . .
H43 H -0.1571 -0.3871 0.6711 0.027 Uiso 1 1 calc R U
C44 C 0.0339(3) -0.39094(19) 0.63018(17) 0.0253(5) Uani 1 1 d . .
H44 H 0.0689 -0.4161 0.6823 0.03 Uiso 1 1 calc R U
C45 C 0.1176(3) -0.3710(2) 0.55986(17) 0.0254(5) Uani 1 1 d . .
H45 H 0.2086 -0.383 0.5646 0.03 Uiso 1 1 calc R U
C46 C 0.0660(2) -0.33321(18) 0.48218(16) 0.0200(5) Uani 1 1 d . .
H46 H 0.1224 -0.3195 0.4349 0.024 Uiso 1 1 calc R U
N1 N 0.09383(19) 0.18880(14) 0.14417(12) 0.0142(4) Uani 1 1 d . .
N2 N -0.00548(19) 0.12894(14) 0.25914(12) 0.0142(4) Uani 1 1 d . .
N3 N 0.7554(2) 0.38075(19) 0.05811(15) 0.0313(5) Uani 1 1 d . .
P1 P -0.13591(5) -0.25624(4) 0.37914(4) 0.01086(11) Uani 1 1 d . .
Br1 Br 0.49390(2) 0.27597(2) 0.39564(2) 0.01967(5) Uani 1 1 d . .
Br2 Br 0.50732(2) 0.00894(2) 0.23650(2) 0.01912(5) Uani 1 1 d . .
Ag2 Ag 0.53679(2) 0.07615(2) 0.41038(2) 0.02398(5) Uani 1 1 d . .
Br3 Br 0.71659(2) 0.03939(2) 0.53544(2) 0.01715(5) Uani 1 1 d . .
Ag1 Ag 0.31900(2) 0.12878(2) 0.28058(2) 0.02321(5) Uani 1 1 d . .

loop_
_atom_site_aniso_label
_atom_site_aniso_U_11
_atom_site_aniso_U_22
_atom_site_aniso_U_33
_atom_site_aniso_U_23
_atom_site_aniso_U_13
_atom_site_aniso_U_12
C1 0.0129(10) 0.0098(10) 0.0160(11) 0.0012(8) 0.0009(8) 0.0014(8)
C2 0.0114(11) 0.0213(12) 0.0224(12) 0.0046(9) -0.0023(9) 0.0050(9)
C3 0.0099(10) 0.0199(11) 0.0260(12) 0.0046(9) -0.0012(9) 0.0056(9)
C4 0.0152(11) 0.0133(10) 0.0168(11) 0.0023(8) 0.0029(9) 0.0019(9)
C5 0.0147(11) 0.0136(11) 0.0167(11) 0.0016(8) -0.0009(8) 0.0026(8)
C6 0.0114(10) 0.0108(10) 0.0148(10) -0.0007(8) 0.0010(8) 0.0026(8)
C7 0.0297(16) 0.069(2) 0.0393(17) 0.0274(16) 0.0096(13) 0.0048(15)
C8 0.0211(12) 0.0215(12) 0.0189(12) 0.0060(9) 0.0025(10) 0.0074(10)
C11 0.0116(10) 0.0223(12) 0.0144(11) 0.0028(9) -0.0006(8) 0.0037(9)
C12 0.0176(11) 0.0237(12) 0.0170(11) 0.0048(9) 0.0018(9) 0.0056(9)
C13 0.0214(12) 0.0276(13) 0.0203(12) 0.0088(10) 0.0031(10) 0.0028(10)
C14 0.0186(12) 0.0435(16) 0.0136(11) 0.0034(10) 0.0013(9) 0.0065(11)
C15 0.0247(13) 0.0363(15) 0.0185(12) -0.0047(10) 0.0010(10) 0.0110(11)
C16 0.0194(12) 0.0256(13) 0.0183(12) -0.0027(10) -0.0025(9) 0.0050(10)
C17 0.0378(15) 0.0195(12) 0.0315(14) 0.0078(10) 0.0145(12) 0.0064(11)
C18 0.0250(14) 0.0597(19) 0.0204(13) 0.0053(13) 0.0079(11) 0.0080(13)
C19 0.0318(14) 0.0241(13) 0.0296(14) -0.0054(11) -0.0002(11) 0.0069(11)
C21 0.0091(10) 0.0141(10) 0.0134(10) 0.0026(8) 0.0003(8) 0.0021(8)
C22 0.0130(11) 0.0142(11) 0.0278(12) 0.0024(9) 0.0008(9) 0.0055(9)
C23 0.0179(12) 0.0116(11) 0.0327(14) 0.0034(9) 0.0008(10) 0.0005(9)
C24 0.0094(10) 0.0218(12) 0.0248(12) 0.0024(9) 0.0006(9) 0.0016(9)
C25 0.0133(11) 0.0181(11) 0.0174(11) 0.0020(9) 0.0012(9) 0.0070(9)
C26 0.0138(10) 0.0124(10) 0.0134(10) 0.0003(8) 0.0003(8) 0.0026(8)
C31 0.0142(11) 0.0144(10) 0.0152(10) -0.0001(8) 0.0006(8) 0.0067(8)
C32 0.0160(11) 0.0171(11) 0.0226(12) -0.0031(9) -0.0010(9) 0.0037(9)
C33 0.0242(13) 0.0276(13) 0.0192(12) -0.0085(10) -0.0033(10) 0.0095(10)
C34 0.0236(13) 0.0287(13) 0.0184(12) -0.0009(10) 0.0050(10) 0.0139(10)
C35 0.0161(11) 0.0252(12) 0.0207(12) 0.0034(10) 0.0043(9) 0.0073(10)
C36 0.0146(11) 0.0182(11) 0.0170(11) -0.0011(9) -0.0002(9) 0.0045(9)
C41 0.0133(10) 0.0087(10) 0.0176(11) -0.0009(8) -0.0015(8) 0.0035(8)
C42 0.0166(11) 0.0179(11) 0.0204(12) 0.0023(9) 0.0020(9) 0.0057(9)
C43 0.0290(13) 0.0212(12) 0.0158(11) 0.0034(9) 0.0019(10) 0.0011(10)
C44 0.0286(14) 0.0187(12) 0.0265(13) 0.0066(10) -0.0100(11) 0.0028(10)
C45 0.0149(12) 0.0256(13) 0.0364(14) 0.0098(11) -0.0060(10) 0.0071(10)
C46 0.0132(11) 0.0193(12) 0.0280(13) 0.0054(10) 0.0025(9) 0.0034(9)
N1 0.0113(9) 0.0153(9) 0.0164(9) 0.0038(7) 0.0012(7) 0.0029(7)
N2 0.0122(9) 0.0128(9) 0.0173(9) 0.0022(7) 0.0002(7) 0.0021(7)
N3 0.0311(13) 0.0360(13) 0.0270(12) 0.0018(10) 0.0049(10) 0.0062(10)
P1 0.0086(2) 0.0103(3) 0.0140(3) 0.0002(2) 0.0007(2) 0.0029(2)
Br1 0.01753(11) 0.01572(11) 0.02568(12) 0.00040(9) 0.00091(9) 0.00372(9)
Br2 0.01671(11) 0.02269(12) 0.01968(11) -0.00008(9) 0.00251(9) 0.00798(9)
Ag2 0.02381(10) 0.02390(10) 0.02499(10) 0.00457(7) -0.00325(7) 0.00781(8)
Br3 0.01092(10) 0.02043(11) 0.01997(11) -0.00407(9) -0.00047(8) 0.00452(8)
Ag1 0.01072(8) 0.03197(11) 0.02756(10) 0.01081(8) -0.00065(7) 0.00496(7)

loop_
_atom_type_symbol
_atom_type_description
_atom_type_scat_dispersion_real
_atom_type_scat_dispersion_imag
_atom_type_scat_source
C C 0.0033 0.0016 'International Tables Vol C Tables 4.2.6.8 and 6.1.1.4'
H H 0 0 'International Tables Vol C Tables 4.2.6.8 and 6.1.1.4'
N N 0.0061 0.0033 'International Tables Vol C Tables 4.2.6.8 and 6.1.1.4'
P P 0.1023 0.0942 'International Tables Vol C Tables 4.2.6.8 and 6.1.1.4'
Br Br -0.2901 2.4595 'International Tables Vol C Tables 4.2.6.8 and 6.1.1.4'
Ag Ag -0.8971 1.1015 'International Tables Vol C Tables 4.2.6.8 and 6.1.1.4'

loop_
_geom_angle_atom_site_label_1
_geom_angle_atom_site_label_2
_geom_angle_atom_site_label_3
_geom_angle
_geom_angle_site_symmetry_1
_geom_angle_site_symmetry_3
N1 C1 N2 103.77(18) . .
N1 C1 Ag1 127.16(15) . .
N2 C1 Ag1 128.99(15) . .
C3 C2 N1 106.70(19) . .
C3 C2 H2 126.7 . .
N1 C2 H2 126.7 . .
C2 C3 N2 106.34(19) . .
C2 C3 H3 126.8 . .
N2 C3 H3 126.8 . .
N2 C4 C5 109.58(17) . .
N2 C4 H4A 109.8 . .
C5 C4 H4A 109.8 . .
N2 C4 H4B 109.8 . .
C5 C4 H4B 109.8 . .
H4A C4 H4B 108.2 . .
C4 C5 C6 110.76(17) . .
C4 C5 H5A 109.5 . .
C6 C5 H5A 109.5 . .
C4 C5 H5B 109.5 . .
C6 C5 H5B 109.5 . .
H5A C5 H5B 108.1 . .
C5 C6 P1 115.61(15) . .
C5 C6 H6A 108.4 . .
P1 C6 H6A 108.4 . .
C5 C6 H6B 108.4 . .
P1 C6 H6B 108.4 . .
H6A C6 H6B 107.4 . .
C8 C7 H7A 109.5 . .
C8 C7 H7B 109.5 . .
H7A C7 H7B 109.5 . .
C8 C7 H7C 109.5 . .
H7A C7 H7C 109.5 . .
H7B C7 H7C 109.5 . .
N3 C8 C7 179.8(3) . .
C12 C11 C16 122.5(2) . .
C12 C11 N1 118.9(2) . .
C16 C11 N1 118.6(2) . .
C11 C12 C13 117.8(2) . .
C11 C12 C17 121.9(2) . .
C13 C12 C17 120.3(2) . .
C14 C13 C12 121.8(2) . .
C14 C13 H13 119.1 . .
C12 C13 H13 119.1 . .
C15 C14 C13 118.5(2) . .
C15 C14 C18 120.8(2) . .
C13 C14 C18 120.7(2) . .
C14 C15 C16 122.0(2) . .
C14 C15 H15 119 . .
C16 C15 H15 119 . .
C15 C16 C11 117.4(2) . .
C15 C16 C19 120.0(2) . .
C11 C16 C19 122.7(2) . .
C12 C17 H17A 109.5 . .
C12 C17 H17B 109.5 . .
H17A C17 H17B 109.5 . .
C12 C17 H17C 109.5 . .
H17A C17 H17C 109.5 . .
H17B C17 H17C 109.5 . .
C14 C18 H18A 109.5 . .
C14 C18 H18B 109.5 . .
H18A C18 H18B 109.5 . .
C14 C18 H18C 109.5 . .
H18A C18 H18C 109.5 . .
H18B C18 H18C 109.5 . .
C16 C19 H19A 109.5 . .
C16 C19 H19B 109.5 . .
H19A C19 H19B 109.5 . .
C16 C19 H19C 109.5 . .
H19A C19 H19C 109.5 . .
H19B C19 H19C 109.5 . .
C26 C21 C22 119.88(19) . .
C26 C21 P1 119.64(16) . .
C22 C21 P1 120.39(16) . .
C23 C22 C21 119.6(2) . .
C23 C22 H22 120.2 . .
C21 C22 H22 120.2 . .
C22 C23 C24 120.0(2) . .
C22 C23 H23 120 . .
C24 C23 H23 120 . .
C25 C24 C23 120.6(2) . .
C25 C24 H24 119.7 . .
C23 C24 H24 119.7 . .
C24 C25 C26 119.9(2) . .
C24 C25 H25 120.1 . .
C26 C25 H25 120.1 . .
C25 C26 C21 119.9(2) . .
C25 C26 H26 120 . .
C21 C26 H26 120 . .
C32 C31 C36 119.5(2) . .
C32 C31 P1 122.30(17) . .
C36 C31 P1 118.18(16) . .
C33 C32 C31 119.6(2) . .
C33 C32 H32 120.2 . .
C31 C32 H32 120.2 . .
C34 C33 C32 120.4(2) . .
C34 C33 H33 119.8 . .
C32 C33 H33 119.8 . .
C33 C34 C35 120.3(2) . .
C33 C34 H34 119.8 . .
C35 C34 H34 119.8 . .
C36 C35 C34 119.8(2) . .
C36 C35 H35 120.1 . .
C34 C35 H35 120.1 . .
C35 C36 C31 120.3(2) . .
C35 C36 H36 119.8 . .
C31 C36 H36 119.8 . .
C46 C41 C42 119.9(2) . .
C46 C41 P1 121.05(17) . .
C42 C41 P1 118.78(16) . .
C43 C42 C41 119.4(2) . .
C43 C42 H42 120.3 . .
C41 C42 H42 120.3 . .
C44 C43 C42 120.4(2) . .
C44 C43 H43 119.8 . .
C42 C43 H43 119.8 . .
C43 C44 C45 120.3(2) . .
C43 C44 H44 119.9 . .
C45 C44 H44 119.9 . .
C44 C45 C46 120.0(2) . .
C44 C45 H45 120 . .
C46 C45 H45 120 . .
C45 C46 C41 119.9(2) . .
C45 C46 H46 120.1 . .
C41 C46 H46 120.1 . .
C1 N1 C2 111.37(18) . .
C1 N1 C11 124.94(18) . .
C2 N1 C11 123.64(18) . .
C1 N2 C3 111.82(18) . .
C1 N2 C4 123.80(18) . .
C3 N2 C4 123.95(18) . .
C21 P1 C41 108.53(10) . .
C21 P1 C6 110.43(10) . .
C41 P1 C6 107.37(10) . .
C21 P1 C31 112.61(10) . .
C41 P1 C31 110.49(10) . .
C6 P1 C31 107.29(10) . .
Ag2 Br1 Ag1 67.280(8) . .
Ag2 Br2 Ag1 66.904(8) . .
Br3 Ag2 Br1 119.324(10) . .
Br3 Ag2 Br2 128.671(10) . .
Br1 Ag2 Br2 99.600(9) . .
Br3 Ag2 Br3 101.695(9) . 2_656
Br1 Ag2 Br3 103.911(9) . 2_656
Br2 Ag2 Br3 99.596(9) . 2_656
Br3 Ag2 Ag1 174.582(10) . .
Br1 Ag2 Ag1 57.296(7) . .
Br2 Ag2 Ag1 56.734(7) . .
Br3 Ag2 Ag1 75.915(8) 2_656 .
Ag2 Br3 Ag2 78.305(9) . 2_656
C1 Ag1 Br2 135.02(6) . .
C1 Ag1 Br1 124.64(6) . .
Br2 Ag1 Br1 97.867(9) . .
C1 Ag1 Ag2 160.53(6) . .
Br2 Ag1 Ag2 56.362(7) . .
Br1 Ag1 Ag2 55.424(7) . .

loop_
_geom_bond_atom_site_label_1
_geom_bond_atom_site_label_2
_geom_bond_distance
_geom_bond_site_symmetry_2
C1 N1 1.355(3) .
C1 N2 1.355(3) .
C1 Ag1 2.127(2) .
C2 C3 1.343(3) .
C2 N1 1.390(3) .
C2 H2 0.93 .
C3 N2 1.386(3) .
C3 H3 0.93 .
C4 N2 1.461(3) .
C4 C5 1.529(3) .
C4 H4A 0.97 .
C4 H4B 0.97 .
C5 C6 1.534(3) .
C5 H5A 0.97 .
C5 H5B 0.97 .
C6 P1 1.798(2) .
C6 H6A 0.97 .
C6 H6B 0.97 .
C7 C8 1.464(4) .
C7 H7A 0.96 .
C7 H7B 0.96 .
C7 H7C 0.96 .
C8 N3 1.120(3) .
C11 C12 1.390(3) .
C11 C16 1.399(3) .
C11 N1 1.443(3) .
C12 C13 1.396(3) .
C12 C17 1.509(3) .
C13 C14 1.390(4) .
C13 H13 0.93 .
C14 C15 1.388(4) .
C14 C18 1.506(3) .
C15 C16 1.396(4) .
C15 H15 0.93 .
C16 C19 1.506(4) .
C17 H17A 0.96 .
C17 H17B 0.96 .
C17 H17C 0.96 .
C18 H18A 0.96 .
C18 H18B 0.96 .
C18 H18C 0.96 .
C19 H19A 0.96 .
C19 H19B 0.96 .
C19 H19C 0.96 .
C21 C26 1.396(3) .
C21 C22 1.397(3) .
C21 P1 1.791(2) .
C22 C23 1.386(3) .
C22 H22 0.93 .
C23 C24 1.386(3) .
C23 H23 0.93 .
C24 C25 1.382(3) .
C24 H24 0.93 .
C25 C26 1.386(3) .
C25 H25 0.93 .
C26 H26 0.93 .
C31 C32 1.394(3) .
C31 C36 1.401(3) .
C31 P1 1.799(2) .
C32 C33 1.390(3) .
C32 H32 0.93 .
C33 C34 1.379(4) .
C33 H33 0.93 .
C34 C35 1.388(3) .
C34 H34 0.93 .
C35 C36 1.379(3) .
C35 H35 0.93 .
C36 H36 0.93 .
C41 C46 1.392(3) .
C41 C42 1.395(3) .
C41 P1 1.797(2) .
C42 C43 1.385(3) .
C42 H42 0.93 .
C43 C44 1.381(4) .
C43 H43 0.93 .
C44 C45 1.381(4) .
C44 H44 0.93 .
C45 C46 1.386(3) .
C45 H45 0.93 .
C46 H46 0.93 .
Br1 Ag2 2.6660(3) .
Br1 Ag1 2.7246(3) .
Br2 Ag2 2.7032(3) .
Br2 Ag1 2.7148(3) .
Ag2 Br3 2.6101(3) .
Ag2 Br3 2.7900(3) 2_656
Ag2 Ag1 2.9866(3) .
Br3 Ag2 2.7900(3) 2_656

loop_
_geom_torsion_atom_site_label_1
_geom_torsion_atom_site_label_2
_geom_torsion_atom_site_label_3
_geom_torsion_atom_site_label_4
_geom_torsion
N1 C2 C3 N2 0.6(2)
N2 C4 C5 C6 163.34(17)
C4 C5 C6 P1 -166.85(15)
C16 C11 C12 C13 -0.2(3)
N1 C11 C12 C13 -177.8(2)
C16 C11 C12 C17 -179.4(2)
N1 C11 C12 C17 3.0(3)
C11 C12 C13 C14 0.3(3)
C17 C12 C13 C14 179.6(2)
C12 C13 C14 C15 -0.5(4)
C12 C13 C14 C18 179.6(2)
C13 C14 C15 C16 0.6(4)
C18 C14 C15 C16 -179.6(2)
C14 C15 C16 C11 -0.4(3)
C14 C15 C16 C19 -179.7(2)
C12 C11 C16 C15 0.2(3)
N1 C11 C16 C15 177.8(2)
C12 C11 C16 C19 179.5(2)
N1 C11 C16 C19 -3.0(3)
C26 C21 C22 C23 2.5(3)
P1 C21 C22 C23 179.15(18)
C21 C22 C23 C24 -1.2(4)
C22 C23 C24 C25 -0.5(4)
C23 C24 C25 C26 1.0(3)
C24 C25 C26 C21 0.2(3)
C22 C21 C26 C25 -2.0(3)
P1 C21 C26 C25 -178.68(16)
C36 C31 C32 C33 0.1(3)
P1 C31 C32 C33 177.92(18)
C31 C32 C33 C34 -0.4(4)
C32 C33 C34 C35 0.2(4)
C33 C34 C35 C36 0.4(4)
C34 C35 C36 C31 -0.7(3)
C32 C31 C36 C35 0.4(3)
P1 C31 C36 C35 -177.46(17)
C46 C41 C42 C43 0.1(3)
P1 C41 C42 C43 -174.59(17)
C41 C42 C43 C44 -0.2(3)
C42 C43 C44 C45 0.1(4)
C43 C44 C45 C46 0.2(4)
C44 C45 C46 C41 -0.3(4)
C42 C41 C46 C45 0.2(3)
P1 C41 C46 C45 174.72(18)
N2 C1 N1 C2 -0.1(2)
Ag1 C1 N1 C2 -177.00(15)
N2 C1 N1 C11 -177.40(19)
Ag1 C1 N1 C11 5.7(3)
C3 C2 N1 C1 -0.4(3)
C3 C2 N1 C11 177.0(2)
C12 C11 N1 C1 -111.3(2)
C16 C11 N1 C1 71.0(3)
C12 C11 N1 C2 71.7(3)
C16 C11 N1 C2 -106.0(2)
N1 C1 N2 C3 0.5(2)
Ag1 C1 N2 C3 177.33(15)
N1 C1 N2 C4 173.20(18)
Ag1 C1 N2 C4 -9.9(3)
C2 C3 N2 C1 -0.7(3)
C2 C3 N2 C4 -173.42(19)
C5 C4 N2 C1 -99.0(2)
C5 C4 N2 C3 72.9(3)
C26 C21 P1 C41 122.20(17)
C22 C21 P1 C41 -54.5(2)
C26 C21 P1 C6 4.8(2)
C22 C21 P1 C6 -171.91(17)
C26 C21 P1 C31 -115.15(18)
C22 C21 P1 C31 68.2(2)
C46 C41 P1 C21 152.12(18)
C42 C41 P1 C21 -33.3(2)
C46 C41 P1 C6 -88.51(19)
C42 C41 P1 C6 86.08(19)
C46 C41 P1 C31 28.2(2)
C42 C41 P1 C31 -157.22(17)
C5 C6 P1 C21 -77.92(18)
C5 C6 P1 C41 163.92(16)
C5 C6 P1 C31 45.14(18)
C32 C31 P1 C21 -16.9(2)
C36 C31 P1 C21 160.91(17)
C32 C31 P1 C41 104.62(19)
C36 C31 P1 C41 -77.55(19)
C32 C31 P1 C6 -138.62(18)
C36 C31 P1 C6 39.20(19)
